data_7128530
loop_
_publ_author_name
'Wong, Anthony'
'Chakraborty, Arunavo'
'Bawari, Deependra'
'Wu, Guang'
'Dobrovetsky, Roman'
'M\'enard, Gabriel'

_publ_section_title
;
 Facile proton-coupled electron transfer enabled by coordination-induced
 E-H bond weakening to boron.
;
_journal_issue 56
_journal_name_full 'Chemical communications (Cambridge, England)'
_journal_page_first 6903
_journal_page_last 6906
_journal_paper_doi 10.1039/d1cc02832d
_journal_volume 57
_journal_year 2021
_chemical_formula_sum 'C62 H33 B Co F25 N6 V'
_chemical_formula_weight 1457.62
_space_group_crystal_system monoclinic
_space_group_IT_number 15
_space_group_name_Hall '-C 2yc'
_space_group_name_H-M_alt 'C 1 2/c 1'
_atom_sites_solution_hydrogens geom
_audit_creation_method SHELXL-2014/7
_audit_update_record
;
2021-05-28 deposited with the CCDC.	2021-06-15 downloaded from the CCDC.
;
_cell_angle_alpha 90
_cell_angle_beta 121.133(2)
_cell_angle_gamma 90
_cell_formula_units_Z 8
_cell_length_a 28.801(3)
_cell_length_b 27.597(2)
_cell_length_c 17.8997(17)
_cell_measurement_reflns_used 2152
_cell_measurement_temperature 100(2)
_cell_measurement_theta_max 24.62
_cell_measurement_theta_min 2.25
_cell_volume 12177.9(19)
_computing_structure_refinement 'SHELXL-2014/7 (Sheldrick, 2014)'
_diffrn_ambient_temperature 100(2)
_diffrn_measured_fraction_theta_full 0.995
_diffrn_measured_fraction_theta_max 0.995
_diffrn_measurement_device_type 'Bruker Apex II'
_diffrn_radiation_type MoK\a
_diffrn_radiation_wavelength 0.71073
_diffrn_reflns_av_R_equivalents 0.0378
_diffrn_reflns_av_unetI/netI 0.0533
_diffrn_reflns_Laue_measured_fraction_full 0.995
_diffrn_reflns_Laue_measured_fraction_max 0.995
_diffrn_reflns_limit_h_max 33
_diffrn_reflns_limit_h_min -18
_diffrn_reflns_limit_k_max 18
_diffrn_reflns_limit_k_min -32
_diffrn_reflns_limit_l_max 19
_diffrn_reflns_limit_l_min -21
_diffrn_reflns_number 24264
_diffrn_reflns_point_group_measured_fraction_full 0.995
_diffrn_reflns_point_group_measured_fraction_max 0.995
_diffrn_reflns_theta_full 24.723
_diffrn_reflns_theta_max 24.723
_diffrn_reflns_theta_min 1.108
_exptl_absorpt_coefficient_mu 0.549
_exptl_absorpt_correction_T_max 0.7451
_exptl_absorpt_correction_T_min 0.6526
_exptl_absorpt_correction_type multi-scan
_exptl_absorpt_process_details sadabs
_exptl_crystal_colour yellow
_exptl_crystal_density_diffrn 1.590
_exptl_crystal_description block
_exptl_crystal_F_000 5816
_exptl_crystal_size_max 0.4
_exptl_crystal_size_mid 0.3
_exptl_crystal_size_min 0.2
_refine_diff_density_max 1.158
_refine_diff_density_min -1.431
_refine_diff_density_rms 0.090
_refine_ls_extinction_method none
_refine_ls_goodness_of_fit_ref 0.996
_refine_ls_hydrogen_treatment constr
_refine_ls_matrix_type full
_refine_ls_number_parameters 857
_refine_ls_number_reflns 10341
_refine_ls_number_restraints 194
_refine_ls_restrained_S_all 1.072
_refine_ls_R_factor_all 0.0904
_refine_ls_R_factor_gt 0.0600
_refine_ls_shift/su_max 0.000
_refine_ls_shift/su_mean 0.000
_refine_ls_structure_factor_coef Fsqd
_refine_ls_weighting_details 'w=1/[\s^2^(Fo^2^)+(0.0985P)^2^+55.1217P] where P=(Fo^2^+2Fc^2^)/3'
_refine_ls_weighting_scheme calc
_refine_ls_wR_factor_gt 0.1584
_refine_ls_wR_factor_ref 0.1854
_reflns_Friedel_coverage 0.000
_reflns_number_gt 7308
_reflns_number_total 10341
_reflns_threshold_expression 'I > 2\s(I)'
_cod_data_source_file d1cc02832d2.cif
_cod_data_source_block aw072820_new_0m
_cod_depositor_comments 'Adding full bibliography for 7128526--7128532.cif.'
_cod_original_cell_volume 12178(2)
_cod_original_sg_symbol_H-M 'C 2/c'
_cod_database_code 7128530
_shelx_shelxl_version_number 2014/7
_shelx_space_group_comment
;
The symmetry employed for this shelxl refinement is uniquely defined
by the following loop, which should always be used as a source of
symmetry information in preference to the above space-group names.
They are only intended as comments.
;

loop_
_space_group_symop_operation_xyz
'x, y, z'
'-x, y, -z+1/2'
'x+1/2, y+1/2, z'
'-x+1/2, y+1/2, -z+1/2'
'-x, -y, -z'
'x, -y, z-1/2'
'-x+1/2, -y+1/2, -z'
'x+1/2, -y+1/2, z-1/2'

loop_
_atom_site_label
_atom_site_type_symbol
_atom_site_fract_x
_atom_site_fract_y
_atom_site_fract_z
_atom_site_U_iso_or_equiv
_atom_site_adp_type
_atom_site_occupancy
_atom_site_site_symmetry_order
_atom_site_calc_flag
_atom_site_refinement_flags_posn
_atom_site_refinement_flags_adp
_atom_site_refinement_flags_occupancy
_atom_site_disorder_assembly
_atom_site_disorder_group
B1 B 0.3090(2) 0.61714(18) 0.3435(3) 0.0303(12) Uani 1 1 d . . . . .
C1 C 0.34249(19) 0.64732(17) 0.0372(3) 0.0340(11) Uani 1 1 d . . . . .
H1A H 0.3350 0.6465 -0.0234 0.041 Uiso 1 1 calc R U . . .
H1B H 0.3811 0.6560 0.0766 0.041 Uiso 1 1 calc R U . . .
C2 C 0.3063(2) 0.68455(17) 0.0448(3) 0.0334(11) Uani 1 1 d . . . . .
H2A H 0.3215 0.7174 0.0505 0.040 Uiso 1 1 calc R U . . .
H2B H 0.2696 0.6838 -0.0082 0.040 Uiso 1 1 calc R U . . .
C3 C 0.27914(19) 0.57970(17) -0.0060(3) 0.0345(11) Uani 1 1 d . . . . .
H3A H 0.2822 0.5659 -0.0543 0.041 Uiso 1 1 calc R U . . .
H3B H 0.2513 0.6056 -0.0301 0.041 Uiso 1 1 calc R U . . .
C4 C 0.2629(2) 0.54073(17) 0.0350(3) 0.0359(11) Uani 1 1 d . . . . .
H4A H 0.2234 0.5346 -0.0014 0.043 Uiso 1 1 calc R U . . .
H4B H 0.2822 0.5102 0.0394 0.043 Uiso 1 1 calc R U . . .
C5 C 0.37656(19) 0.56527(18) 0.0870(3) 0.0349(11) Uani 1 1 d . . . . .
H5A H 0.3881 0.5656 0.0436 0.042 Uiso 1 1 calc R U . . .
H5B H 0.3648 0.5320 0.0901 0.042 Uiso 1 1 calc R U . . .
C6 C 0.42323(19) 0.58081(18) 0.1759(3) 0.0368(11) Uani 1 1 d . . . . .
H6A H 0.4485 0.5534 0.2045 0.044 Uiso 1 1 calc R U . . .
H6B H 0.4435 0.6077 0.1691 0.044 Uiso 1 1 calc R U . . .
C7 C 0.2777(2) 0.71129(16) 0.1405(3) 0.0318(11) Uani 1 1 d . . . . .
C8 C 0.2222(2) 0.71514(17) 0.0992(3) 0.0371(12) Uani 1 1 d . . . . .
C9 C 0.1962(3) 0.7514(2) 0.1177(4) 0.0531(17) Uani 1 1 d . . . . .
C10 C 0.2269(3) 0.7869(2) 0.1768(4) 0.063(2) Uani 1 1 d . . . . .
C11 C 0.2817(3) 0.78522(19) 0.2158(4) 0.066(2) Uani 1 1 d . . . . .
C12 C 0.3064(3) 0.74845(18) 0.1978(3) 0.0505(16) Uani 1 1 d . . . . .
C13 C 0.2580(2) 0.52345(15) 0.1596(3) 0.0325(11) Uani 1 1 d . . . . .
C14 C 0.2939(2) 0.49476(16) 0.2309(3) 0.0352(11) Uani 1 1 d . . . . .
C15 C 0.2759(2) 0.45933(17) 0.2638(3) 0.0416(13) Uani 1 1 d . . . . .
C16 C 0.2215(2) 0.45110(16) 0.2271(3) 0.0433(13) Uani 1 1 d . . . . .
C17 C 0.1847(2) 0.47840(18) 0.1570(3) 0.0443(13) Uani 1 1 d . . . . .
C18 C 0.2036(2) 0.51441(17) 0.1252(3) 0.0372(12) Uani 1 1 d . . . . .
C19 C 0.44476(18) 0.60807(17) 0.3149(3) 0.0335(11) Uani 1 1 d . . . . .
C20 C 0.4685(2) 0.57380(17) 0.3810(3) 0.0366(11) Uani 1 1 d . . . . .
C21 C 0.51185(19) 0.58512(19) 0.4637(3) 0.0388(12) Uani 1 1 d . . . . .
C22 C 0.53266(19) 0.63097(19) 0.4811(3) 0.0376(12) Uani 1 1 d . . . . .
C23 C 0.5113(2) 0.66522(18) 0.4168(3) 0.0414(12) Uani 1 1 d . . . . .
C24 C 0.4685(2) 0.65373(17) 0.3348(3) 0.0379(12) Uani 1 1 d . . . . .
C25 C 0.24704(19) 0.59595(15) 0.3073(3) 0.0295(10) Uani 1 1 d . . . . .
C26 C 0.2323(2) 0.55468(16) 0.3348(3) 0.0351(12) Uani 1 1 d . . . . .
C27 C 0.1798(2) 0.53990(17) 0.3018(3) 0.0403(13) Uani 1 1 d . . . . .
C28 C 0.1375(2) 0.56467(16) 0.2357(3) 0.0352(11) Uani 1 1 d . . . . .
C29 C 0.14898(19) 0.60511(15) 0.2037(3) 0.0302(10) Uani 1 1 d . . . . .
C30 C 0.20177(19) 0.61958(14) 0.2399(3) 0.0267(10) Uani 1 1 d . . . . .
C31 C 0.31489(18) 0.67426(16) 0.3801(3) 0.0287(10) Uani 1 1 d . . . . .
C32 C 0.27896(19) 0.70095(16) 0.3929(3) 0.0303(10) Uani 1 1 d . . . . .
C33 C 0.28599(19) 0.74903(16) 0.4177(3) 0.0311(10) Uani 1 1 d . . . . .
C34 C 0.3320(2) 0.77304(16) 0.4336(3) 0.0346(11) Uani 1 1 d . . . . .
C35 C 0.37026(19) 0.74822(18) 0.4245(3) 0.0364(11) Uani 1 1 d . . . . .
C36 C 0.36138(19) 0.70028(17) 0.3997(3) 0.0328(11) Uani 1 1 d . . . . .
C37 C 0.37216(19) 0.57787(16) 0.4972(3) 0.0305(10) Uani 1 1 d . . . . .
C38 C 0.34311(19) 0.59427(17) 0.5354(3) 0.0326(11) Uani 1 1 d . . . . .
H38 H 0.3101 0.6114 0.5010 0.039 Uiso 1 1 calc R U . . .
C39 C 0.3623(2) 0.58565(18) 0.6231(3) 0.0371(12) Uani 1 1 d . . . . .
H39 H 0.3415 0.5962 0.6475 0.045 Uiso 1 1 calc R U . . .
C40 C 0.4110(2) 0.56190(18) 0.6754(3) 0.0417(13) Uani 1 1 d . . . . .
H40 H 0.4242 0.5568 0.7357 0.050 Uiso 1 1 calc R U . . .
C41 C 0.4403(2) 0.54566(18) 0.6384(3) 0.0373(12) Uani 1 1 d . . . . .
H41 H 0.4738 0.5293 0.6735 0.045 Uiso 1 1 calc R U . . .
C42 C 0.42093(18) 0.55317(15) 0.5507(3) 0.0315(11) Uani 1 1 d . . . . .
H42 H 0.4411 0.5413 0.5262 0.038 Uiso 1 1 calc R U . . .
C43 C 0.46530(18) 0.72383(16) 0.6411(3) 0.0291(10) Uani 1 1 d . . . . .
C44 C 0.42468(19) 0.74281(17) 0.6563(3) 0.0319(10) Uani 1 1 d . . . . .
C45 C 0.42742(19) 0.79466(17) 0.6557(3) 0.0335(11) Uani 1 1 d . . . . .
C46 C 0.46886(19) 0.80759(17) 0.6383(3) 0.0327(11) Uani 1 1 d . . . . .
C47 C 0.49308(19) 0.76406(16) 0.6307(3) 0.0315(10) Uani 1 1 d . . . . .
C48 C 0.4753(2) 0.67152(17) 0.6335(3) 0.0373(11) Uani 1 1 d . . . . .
H48A H 0.4632 0.6520 0.6660 0.056 Uiso 1 1 calc R U . . .
H48B H 0.5142 0.6663 0.6577 0.056 Uiso 1 1 calc R U . . .
H48C H 0.4552 0.6619 0.5719 0.056 Uiso 1 1 calc R U . . .
C49 C 0.3852(2) 0.71390(19) 0.6678(3) 0.0406(12) Uani 1 1 d . . . . .
H49A H 0.3543 0.7051 0.6104 0.061 Uiso 1 1 calc R U . . .
H49B H 0.3724 0.7331 0.6997 0.061 Uiso 1 1 calc R U . . .
H49C H 0.4028 0.6844 0.7007 0.061 Uiso 1 1 calc R U . . .
C50 C 0.3914(2) 0.82911(19) 0.6669(4) 0.0438(13) Uani 1 1 d . . . . .
H50A H 0.4103 0.8600 0.6894 0.066 Uiso 1 1 calc R U . . .
H50B H 0.3822 0.8155 0.7081 0.066 Uiso 1 1 calc R U . . .
H50C H 0.3581 0.8344 0.6104 0.066 Uiso 1 1 calc R U . . .
C51 C 0.4832(2) 0.85806(18) 0.6266(4) 0.0454(13) Uani 1 1 d . . . . .
H51A H 0.4610 0.8673 0.5650 0.068 Uiso 1 1 calc R U . . .
H51B H 0.5217 0.8594 0.6448 0.068 Uiso 1 1 calc R U . . .
H51C H 0.4764 0.8805 0.6623 0.068 Uiso 1 1 calc R U . . .
C52 C 0.5368(2) 0.76012(18) 0.6097(3) 0.0367(11) Uani 1 1 d . . . . .
H52A H 0.5580 0.7306 0.6363 0.055 Uiso 1 1 calc R U . . .
H52B H 0.5606 0.7885 0.6328 0.055 Uiso 1 1 calc R U . . .
H52C H 0.5205 0.7586 0.5462 0.055 Uiso 1 1 calc R U . . .
C53 C 0.5012(3) 0.8458(3) 0.3281(4) 0.0559(13) Uani 0.5 1 d D . P A 1
C54 C 0.4527(3) 0.8758(3) 0.2910(5) 0.0559(13) Uani 0.5 1 d D . P A 1
C55 C 0.4205(3) 0.8662(3) 0.1977(5) 0.0559(13) Uani 0.5 1 d D . P A 1
C56 C 0.4486(3) 0.8310(3) 0.1762(4) 0.0559(13) Uani 0.5 1 d D . P A 1
C57 C 0.5000 0.8201(2) 0.2500 0.0559(13) Uani 1 2 d DS T P A 1
C58 C 0.5393(4) 0.8465(4) 0.4259(5) 0.0494(9) Uani 0.5 1 d D . P A 1
C59 C 0.4332(4) 0.9114(4) 0.3331(5) 0.0494(9) Uani 0.5 1 d D . P A 1
C60 C 0.3677(4) 0.8855(4) 0.1310(5) 0.0494(9) Uani 0.5 1 d D . P A 1
C61 C 0.4344(4) 0.8043(4) 0.0973(5) 0.0494(9) Uani 0.5 1 d D . P A 1
C62 C 0.5415(4) 0.7813(3) 0.2815(5) 0.0494(9) Uani 0.5 1 d D . P A 1
C63 C 0.5400(3) 0.9530(3) 0.2829(4) 0.0375(10) Uani 0.5 1 d D . P A 2
C64 C 0.5752(3) 0.9147(3) 0.2837(4) 0.0375(10) Uani 0.5 1 d D . P A 2
C65 C 0.5519(3) 0.8971(3) 0.1951(4) 0.0375(10) Uani 0.5 1 d D . P A 2
C66 C 0.5018(3) 0.9237(3) 0.1391(4) 0.0375(10) Uani 0.5 1 d D . P A 2
C67 C 0.4947(3) 0.9585(3) 0.1937(4) 0.0375(10) Uani 0.5 1 d D . P A 2
C68 C 0.5525(4) 0.9824(3) 0.3596(5) 0.0494(9) Uani 0.5 1 d D . P A 2
C69 C 0.6272(4) 0.8970(4) 0.3588(5) 0.0494(9) Uani 0.5 1 d D . P A 2
C70 C 0.5756(4) 0.8610(4) 0.1625(5) 0.0494(9) Uani 0.5 1 d D . P A 2
C71 C 0.4674(4) 0.9212(4) 0.0425(5) 0.0494(9) Uani 0.5 1 d D . P A 2
C72 C 0.4508(4) 0.9945(4) 0.1645(5) 0.0494(9) Uani 0.5 1 d D . P A 2
Co1 Co 0.5000 0.76688(3) 0.7500 0.0268(2) Uani 1 2 d S T P . .
Co2 Co 0.5000 0.88845(3) 0.2500 0.0390(3) Uani 1 2 d S T P . .
F1 F 0.19098(12) 0.68139(11) 0.04041(19) 0.0440(7) Uani 1 1 d . . . . .
F2 F 0.14228(16) 0.75194(13) 0.0783(3) 0.0741(12) Uani 1 1 d . . . . .
F3 F 0.2025(2) 0.82190(12) 0.1959(3) 0.0906(15) Uani 1 1 d . . . . .
F4 F 0.3118(2) 0.82052(12) 0.2719(2) 0.0982(17) Uani 1 1 d . . . . .
F5 F 0.36072(15) 0.74884(11) 0.2375(2) 0.0717(12) Uani 1 1 d . . . . .
F6 F 0.34731(11) 0.50038(10) 0.26693(17) 0.0400(7) Uani 1 1 d . . . . .
F7 F 0.31187(13) 0.43237(10) 0.3319(2) 0.0508(8) Uani 1 1 d . . . . .
F8 F 0.20367(14) 0.41669(10) 0.2601(2) 0.0582(9) Uani 1 1 d . . . . .
F9 F 0.13123(13) 0.47166(12) 0.1217(2) 0.0606(9) Uani 1 1 d . . . . .
F10 F 0.16576(11) 0.54133(11) 0.05815(17) 0.0459(7) Uani 1 1 d . . . . .
F11 F 0.45070(12) 0.52810(10) 0.36637(18) 0.0485(8) Uani 1 1 d . . . . .
F12 F 0.53404(12) 0.55081(12) 0.52540(18) 0.0534(8) Uani 1 1 d . . . . .
F13 F 0.57462(11) 0.64219(12) 0.56056(17) 0.0498(8) Uani 1 1 d . . . . .
F14 F 0.53197(12) 0.71011(11) 0.4326(2) 0.0534(8) Uani 1 1 d . . . . .
F15 F 0.44901(12) 0.68778(10) 0.27292(19) 0.0521(8) Uani 1 1 d . . . . .
F16 F 0.27040(12) 0.52589(9) 0.39753(17) 0.0478(8) Uani 1 1 d . . . . .
F17 F 0.16896(13) 0.49927(10) 0.3332(2) 0.0596(10) Uani 1 1 d . . . . .
F18 F 0.08594(12) 0.54983(10) 0.20208(19) 0.0494(8) Uani 1 1 d . . . . .
F19 F 0.10824(11) 0.63051(10) 0.13775(17) 0.0390(7) Uani 1 1 d . . . . .
F20 F 0.20961(10) 0.66157(9) 0.20901(16) 0.0343(6) Uani 1 1 d . . . . .
F21 F 0.23316(12) 0.68054(10) 0.38172(18) 0.0416(7) Uani 1 1 d . . . . .
F22 F 0.24824(12) 0.77310(10) 0.42598(18) 0.0426(7) Uani 1 1 d . . . . .
F23 F 0.33918(12) 0.82033(9) 0.45553(18) 0.0441(7) Uani 1 1 d . . . . .
F24 F 0.41502(11) 0.77135(10) 0.4383(2) 0.0489(8) Uani 1 1 d . . . . .
F25 F 0.40139(11) 0.67885(10) 0.39343(18) 0.0428(7) Uani 1 1 d . . . . .
N1 N 0.33155(15) 0.59987(13) 0.0611(2) 0.0309(9) Uani 1 1 d . . . . .
N2 N 0.27694(15) 0.55709(13) 0.1228(2) 0.0307(9) Uani 1 1 d . . . . .
N3 N 0.40117(15) 0.59675(14) 0.2301(2) 0.0327(9) Uani 1 1 d . . . . .
N4 N 0.30307(15) 0.67305(13) 0.1220(2) 0.0291(8) Uani 1 1 d . . . . .
N5 N 0.31740(14) 0.61770(12) 0.2643(2) 0.0258(8) Uani 1 1 d . . . . .
N6 N 0.35425(16) 0.58526(14) 0.4105(2) 0.0339(9) Uani 1 1 d . . . . .
H6 H 0.3719 0.5688 0.3908 0.041 Uiso 1 1 calc R U . . .
V1 V 0.32513(3) 0.61108(2) 0.17915(4) 0.0258(2) Uani 1 1 d . . . . .

loop_
_atom_site_aniso_label
_atom_site_aniso_U_11
_atom_site_aniso_U_22
_atom_site_aniso_U_33
_atom_site_aniso_U_23
_atom_site_aniso_U_13
_atom_site_aniso_U_12
B1 0.039(3) 0.025(3) 0.016(2) 0.000(2) 0.007(2) 0.002(2)
C1 0.038(3) 0.037(3) 0.021(2) 0.001(2) 0.011(2) 0.008(2)
C2 0.045(3) 0.031(2) 0.019(2) 0.0076(19) 0.013(2) 0.013(2)
C3 0.035(3) 0.039(3) 0.016(2) -0.003(2) 0.0037(19) 0.009(2)
C4 0.035(3) 0.035(3) 0.022(2) -0.009(2) 0.004(2) 0.003(2)
C5 0.032(3) 0.040(3) 0.021(2) -0.001(2) 0.006(2) 0.013(2)
C6 0.034(3) 0.036(3) 0.029(2) -0.001(2) 0.008(2) 0.014(2)
C7 0.051(3) 0.024(2) 0.016(2) 0.0127(18) 0.015(2) 0.017(2)
C8 0.064(4) 0.027(2) 0.031(3) 0.011(2) 0.032(3) 0.013(2)
C9 0.090(5) 0.043(3) 0.058(4) 0.034(3) 0.060(4) 0.038(3)
C10 0.135(7) 0.031(3) 0.046(3) 0.024(3) 0.063(4) 0.050(4)
C11 0.127(6) 0.026(3) 0.029(3) 0.009(2) 0.029(4) 0.034(3)
C12 0.077(4) 0.028(3) 0.021(2) 0.006(2) 0.007(3) 0.024(3)
C13 0.044(3) 0.020(2) 0.020(2) -0.0037(18) 0.008(2) 0.006(2)
C14 0.041(3) 0.022(2) 0.028(2) -0.0051(19) 0.007(2) 0.004(2)
C15 0.057(3) 0.020(2) 0.032(3) 0.001(2) 0.012(2) 0.010(2)
C16 0.068(4) 0.017(2) 0.041(3) -0.007(2) 0.026(3) -0.008(2)
C17 0.042(3) 0.031(3) 0.040(3) -0.014(2) 0.007(2) -0.009(2)
C18 0.041(3) 0.026(2) 0.023(2) -0.0060(19) 0.002(2) -0.001(2)
C19 0.028(2) 0.031(3) 0.024(2) -0.0027(19) 0.0011(19) 0.015(2)
C20 0.036(3) 0.032(3) 0.029(2) 0.003(2) 0.008(2) 0.011(2)
C21 0.032(3) 0.047(3) 0.021(2) 0.007(2) 0.002(2) 0.013(2)
C22 0.026(2) 0.049(3) 0.024(2) -0.010(2) 0.003(2) 0.009(2)
C23 0.037(3) 0.035(3) 0.038(3) -0.011(2) 0.010(2) 0.010(2)
C24 0.036(3) 0.030(3) 0.031(3) -0.001(2) 0.006(2) 0.015(2)
C25 0.045(3) 0.021(2) 0.016(2) 0.0012(17) 0.011(2) 0.0038(19)
C26 0.049(3) 0.021(2) 0.015(2) 0.0015(18) 0.003(2) 0.000(2)
C27 0.058(3) 0.023(2) 0.024(2) 0.002(2) 0.010(2) -0.010(2)
C28 0.041(3) 0.027(2) 0.027(2) -0.006(2) 0.010(2) -0.003(2)
C29 0.037(3) 0.023(2) 0.021(2) 0.0029(18) 0.008(2) 0.0068(19)
C30 0.044(3) 0.017(2) 0.018(2) 0.0027(17) 0.015(2) 0.0038(18)
C31 0.036(3) 0.028(2) 0.015(2) -0.0009(18) 0.0078(19) 0.002(2)
C32 0.037(3) 0.031(2) 0.016(2) 0.0005(18) 0.0092(19) -0.001(2)
C33 0.038(3) 0.028(2) 0.023(2) -0.0016(19) 0.012(2) 0.007(2)
C34 0.042(3) 0.021(2) 0.026(2) -0.0061(19) 0.007(2) 0.000(2)
C35 0.029(3) 0.034(3) 0.031(3) -0.006(2) 0.005(2) -0.001(2)
C36 0.032(3) 0.031(3) 0.024(2) -0.0014(19) 0.007(2) 0.008(2)
C37 0.039(3) 0.026(2) 0.015(2) -0.0002(18) 0.0056(19) -0.009(2)
C38 0.037(3) 0.029(2) 0.021(2) 0.0030(19) 0.007(2) -0.008(2)
C39 0.041(3) 0.038(3) 0.025(2) -0.001(2) 0.013(2) -0.016(2)
C40 0.047(3) 0.039(3) 0.021(2) 0.008(2) 0.005(2) -0.014(2)
C41 0.036(3) 0.033(3) 0.023(2) 0.007(2) 0.002(2) -0.009(2)
C42 0.033(3) 0.024(2) 0.022(2) 0.0044(18) 0.0027(19) -0.0065(19)
C43 0.027(2) 0.034(2) 0.024(2) -0.0016(19) 0.0119(19) 0.0027(19)
C44 0.033(2) 0.033(3) 0.025(2) -0.001(2) 0.012(2) 0.003(2)
C45 0.032(3) 0.037(3) 0.027(2) 0.003(2) 0.013(2) 0.011(2)
C46 0.041(3) 0.032(2) 0.027(2) 0.003(2) 0.019(2) 0.007(2)
C47 0.038(3) 0.030(2) 0.027(2) 0.0015(19) 0.018(2) 0.003(2)
C48 0.036(3) 0.030(3) 0.042(3) -0.009(2) 0.018(2) -0.002(2)
C49 0.032(3) 0.046(3) 0.043(3) -0.005(2) 0.019(2) -0.006(2)
C50 0.045(3) 0.045(3) 0.047(3) 0.004(2) 0.028(3) 0.014(2)
C51 0.065(4) 0.033(3) 0.050(3) 0.008(2) 0.038(3) 0.010(3)
C52 0.041(3) 0.036(3) 0.041(3) -0.001(2) 0.026(2) 0.005(2)
C53 0.033(2) 0.039(2) 0.087(4) -0.018(3) 0.025(2) -0.006(2)
C54 0.033(2) 0.039(2) 0.087(4) -0.018(3) 0.025(2) -0.006(2)
C55 0.033(2) 0.039(2) 0.087(4) -0.018(3) 0.025(2) -0.006(2)
C56 0.033(2) 0.039(2) 0.087(4) -0.018(3) 0.025(2) -0.006(2)
C57 0.033(2) 0.039(2) 0.087(4) -0.018(3) 0.025(2) -0.006(2)
C58 0.0425(18) 0.051(2) 0.046(2) -0.0021(18) 0.0163(16) 0.0069(18)
C59 0.0425(18) 0.051(2) 0.046(2) -0.0021(18) 0.0163(16) 0.0069(18)
C60 0.0425(18) 0.051(2) 0.046(2) -0.0021(18) 0.0163(16) 0.0069(18)
C61 0.0425(18) 0.051(2) 0.046(2) -0.0021(18) 0.0163(16) 0.0069(18)
C62 0.0425(18) 0.051(2) 0.046(2) -0.0021(18) 0.0163(16) 0.0069(18)
C63 0.032(2) 0.045(3) 0.029(2) -0.007(2) 0.0116(19) 0.002(2)
C64 0.032(2) 0.045(3) 0.029(2) -0.007(2) 0.0116(19) 0.002(2)
C65 0.032(2) 0.045(3) 0.029(2) -0.007(2) 0.0116(19) 0.002(2)
C66 0.032(2) 0.045(3) 0.029(2) -0.007(2) 0.0116(19) 0.002(2)
C67 0.032(2) 0.045(3) 0.029(2) -0.007(2) 0.0116(19) 0.002(2)
C68 0.0425(18) 0.051(2) 0.046(2) -0.0021(18) 0.0163(16) 0.0069(18)
C69 0.0425(18) 0.051(2) 0.046(2) -0.0021(18) 0.0163(16) 0.0069(18)
C70 0.0425(18) 0.051(2) 0.046(2) -0.0021(18) 0.0163(16) 0.0069(18)
C71 0.0425(18) 0.051(2) 0.046(2) -0.0021(18) 0.0163(16) 0.0069(18)
C72 0.0425(18) 0.051(2) 0.046(2) -0.0021(18) 0.0163(16) 0.0069(18)
Co1 0.0305(5) 0.0223(4) 0.0291(5) 0.000 0.0165(4) 0.000
Co2 0.0219(5) 0.0212(5) 0.0684(7) 0.000 0.0195(5) 0.000
F1 0.0444(17) 0.0456(17) 0.0467(17) 0.0086(14) 0.0269(14) 0.0117(14)
F2 0.087(3) 0.067(2) 0.111(3) 0.042(2) 0.081(3) 0.046(2)
F3 0.185(5) 0.047(2) 0.085(3) 0.0330(19) 0.103(3) 0.067(3)
F4 0.176(4) 0.0301(18) 0.043(2) -0.0042(16) 0.024(2) 0.036(2)
F5 0.072(2) 0.0346(17) 0.050(2) -0.0109(15) -0.0100(18) 0.0139(16)
F6 0.0384(16) 0.0379(16) 0.0281(14) 0.0061(12) 0.0063(12) 0.0111(12)
F7 0.065(2) 0.0322(15) 0.0452(17) 0.0135(13) 0.0217(16) 0.0166(14)
F8 0.075(2) 0.0284(16) 0.063(2) -0.0013(15) 0.0299(18) -0.0125(15)
F9 0.0455(19) 0.0518(19) 0.059(2) -0.0072(16) 0.0084(16) -0.0160(15)
F10 0.0370(16) 0.0456(17) 0.0308(15) 0.0006(13) 0.0003(12) 0.0021(13)
F11 0.0488(18) 0.0344(16) 0.0329(15) 0.0056(12) 0.0002(13) 0.0049(13)
F12 0.0438(17) 0.063(2) 0.0256(15) 0.0131(14) -0.0018(13) 0.0118(15)
F13 0.0336(16) 0.069(2) 0.0255(14) -0.0133(14) 0.0001(12) 0.0073(14)
F14 0.0444(18) 0.0373(16) 0.0537(19) -0.0154(15) 0.0078(15) 0.0017(14)
F15 0.0477(18) 0.0316(15) 0.0464(17) 0.0056(13) 0.0027(14) 0.0127(13)
F16 0.0575(19) 0.0276(14) 0.0244(14) 0.0097(11) -0.0029(13) -0.0061(13)
F17 0.068(2) 0.0330(16) 0.0429(17) 0.0122(14) 0.0040(16) -0.0182(15)
F18 0.0485(18) 0.0372(16) 0.0449(17) -0.0009(14) 0.0117(15) -0.0110(14)
F19 0.0377(15) 0.0392(15) 0.0315(14) 0.0087(12) 0.0117(12) 0.0118(12)
F20 0.0404(15) 0.0311(14) 0.0285(13) 0.0137(11) 0.0158(12) 0.0071(12)
F21 0.0557(18) 0.0366(15) 0.0417(16) -0.0111(13) 0.0318(15) -0.0097(13)
F22 0.0488(17) 0.0369(15) 0.0424(16) -0.0069(13) 0.0237(14) 0.0056(13)
F23 0.0481(17) 0.0268(14) 0.0431(16) -0.0110(12) 0.0135(14) 0.0011(12)
F24 0.0356(16) 0.0434(17) 0.0551(19) -0.0178(15) 0.0145(14) -0.0068(13)
F25 0.0350(15) 0.0395(16) 0.0405(16) -0.0125(13) 0.0101(13) 0.0047(12)
N1 0.030(2) 0.029(2) 0.0209(18) -0.0009(16) 0.0046(16) 0.0098(16)
N2 0.037(2) 0.0232(19) 0.0169(18) -0.0022(15) 0.0037(16) 0.0050(16)
N3 0.032(2) 0.032(2) 0.0182(18) -0.0022(16) 0.0014(16) 0.0107(17)
N4 0.038(2) 0.0227(19) 0.0174(18) 0.0037(15) 0.0076(16) 0.0107(16)
N5 0.029(2) 0.0172(17) 0.0158(17) 0.0020(14) 0.0007(15) 0.0046(14)
N6 0.043(2) 0.029(2) 0.0153(18) 0.0019(16) 0.0053(17) 0.0101(18)
V1 0.0292(4) 0.0204(4) 0.0152(4) 0.0009(3) 0.0026(3) 0.0073(3)

loop_
_atom_type_symbol
_atom_type_description
_atom_type_scat_dispersion_real
_atom_type_scat_dispersion_imag
_atom_type_scat_source
C C 0.0033 0.0016 'International Tables Vol C Tables 4.2.6.8 and 6.1.1.4'
N N 0.0061 0.0033 'International Tables Vol C Tables 4.2.6.8 and 6.1.1.4'
F F 0.0171 0.0103 'International Tables Vol C Tables 4.2.6.8 and 6.1.1.4'
V V 0.3005 0.5294 'International Tables Vol C Tables 4.2.6.8 and 6.1.1.4'
Co Co 0.3494 0.9721 'International Tables Vol C Tables 4.2.6.8 and 6.1.1.4'
B B 0.0013 0.0007 'International Tables Vol C Tables 4.2.6.8 and 6.1.1.4'
H H 0.0000 0.0000 'International Tables Vol C Tables 4.2.6.8 and 6.1.1.4'

loop_
_geom_angle_atom_site_label_1
_geom_angle_atom_site_label_2
_geom_angle_atom_site_label_3
_geom_angle
_geom_angle_site_symmetry_1
_geom_angle_site_symmetry_3
_geom_angle_publ_flag
N6 B1 N5 104.6(4) . . ?
N6 B1 C25 114.6(4) . . ?
N5 B1 C25 106.9(3) . . ?
N6 B1 C31 111.3(4) . . ?
N5 B1 C31 108.3(4) . . ?
C25 B1 C31 110.7(4) . . ?
N1 C1 C2 108.6(4) . . ?
N1 C1 H1A 110.0 . . ?
C2 C1 H1A 110.0 . . ?
N1 C1 H1B 110.0 . . ?
C2 C1 H1B 110.0 . . ?
H1A C1 H1B 108.4 . . ?
N4 C2 C1 108.6(3) . . ?
N4 C2 H2A 110.0 . . ?
C1 C2 H2A 110.0 . . ?
N4 C2 H2B 110.0 . . ?
C1 C2 H2B 110.0 . . ?
H2A C2 H2B 108.4 . . ?
N1 C3 C4 108.6(4) . . ?
N1 C3 H3A 110.0 . . ?
C4 C3 H3A 110.0 . . ?
N1 C3 H3B 110.0 . . ?
C4 C3 H3B 110.0 . . ?
H3A C3 H3B 108.3 . . ?
N2 C4 C3 108.5(4) . . ?
N2 C4 H4A 110.0 . . ?
C3 C4 H4A 110.0 . . ?
N2 C4 H4B 110.0 . . ?
C3 C4 H4B 110.0 . . ?
H4A C4 H4B 108.4 . . ?
N1 C5 C6 107.6(4) . . ?
N1 C5 H5A 110.2 . . ?
C6 C5 H5A 110.2 . . ?
N1 C5 H5B 110.2 . . ?
C6 C5 H5B 110.2 . . ?
H5A C5 H5B 108.5 . . ?
N3 C6 C5 108.9(4) . . ?
N3 C6 H6A 109.9 . . ?
C5 C6 H6A 109.9 . . ?
N3 C6 H6B 109.9 . . ?
C5 C6 H6B 109.9 . . ?
H6A C6 H6B 108.3 . . ?
C8 C7 C12 115.1(4) . . ?
C8 C7 N4 121.9(4) . . ?
C12 C7 N4 122.9(5) . . ?
F1 C8 C7 119.2(4) . . ?
F1 C8 C9 117.5(5) . . ?
C7 C8 C9 123.2(5) . . ?
F2 C9 C10 120.7(5) . . ?
F2 C9 C8 120.4(6) . . ?
C10 C9 C8 118.9(6) . . ?
F3 C10 C11 121.1(7) . . ?
F3 C10 C9 119.7(7) . . ?
C11 C10 C9 119.2(5) . . ?
F4 C11 C10 119.3(6) . . ?
F4 C11 C12 119.9(7) . . ?
C10 C11 C12 120.7(6) . . ?
F5 C12 C11 118.3(5) . . ?
F5 C12 C7 119.1(5) . . ?
C11 C12 C7 122.6(6) . . ?
C18 C13 C14 116.0(5) . . ?
C18 C13 N2 122.6(4) . . ?
C14 C13 N2 121.3(4) . . ?
F6 C14 C15 118.1(4) . . ?
F6 C14 C13 119.9(4) . . ?
C15 C14 C13 122.0(5) . . ?
F7 C15 C16 119.8(5) . . ?
F7 C15 C14 119.9(5) . . ?
C16 C15 C14 120.2(4) . . ?
F8 C16 C15 120.4(5) . . ?
F8 C16 C17 119.7(5) . . ?
C15 C16 C17 119.9(5) . . ?
F9 C17 C16 120.6(5) . . ?
F9 C17 C18 120.2(5) . . ?
C16 C17 C18 119.1(5) . . ?
F10 C18 C13 120.4(4) . . ?
F10 C18 C17 116.8(4) . . ?
C13 C18 C17 122.8(4) . . ?
C20 C19 C24 116.0(4) . . ?
C20 C19 N3 122.5(4) . . ?
C24 C19 N3 121.4(4) . . ?
F11 C20 C19 120.4(4) . . ?
F11 C20 C21 117.6(4) . . ?
C19 C20 C21 122.0(5) . . ?
F12 C21 C22 120.1(4) . . ?
F12 C21 C20 120.1(5) . . ?
C22 C21 C20 119.8(4) . . ?
F13 C22 C23 120.0(5) . . ?
F13 C22 C21 120.3(4) . . ?
C23 C22 C21 119.8(4) . . ?
F14 C23 C22 120.3(4) . . ?
F14 C23 C24 119.5(5) . . ?
C22 C23 C24 120.2(5) . . ?
F15 C24 C23 118.8(5) . . ?
F15 C24 C19 119.1(4) . . ?
C23 C24 C19 122.1(5) . . ?
C26 C25 C30 111.6(4) . . ?
C26 C25 B1 127.9(4) . . ?
C30 C25 B1 120.5(4) . . ?
F16 C26 C27 115.1(4) . . ?
F16 C26 C25 120.8(4) . . ?
C27 C26 C25 124.1(4) . . ?
F17 C27 C28 118.6(5) . . ?
F17 C27 C26 120.3(4) . . ?
C28 C27 C26 121.0(4) . . ?
F18 C28 C27 121.2(4) . . ?
F18 C28 C29 120.6(4) . . ?
C27 C28 C29 118.1(5) . . ?
F19 C29 C30 120.8(4) . . ?
F19 C29 C28 119.9(4) . . ?
C30 C29 C28 119.2(4) . . ?
F20 C30 C29 115.9(4) . . ?
F20 C30 C25 118.3(4) . . ?
C29 C30 C25 125.8(4) . . ?
C32 C31 C36 112.8(4) . . ?
C32 C31 B1 129.1(4) . . ?
C36 C31 B1 118.1(4) . . ?
F21 C32 C33 114.7(4) . . ?
F21 C32 C31 120.7(4) . . ?
C33 C32 C31 124.5(4) . . ?
F22 C33 C34 119.1(4) . . ?
F22 C33 C32 121.1(4) . . ?
C34 C33 C32 119.7(4) . . ?
F23 C34 C33 120.9(4) . . ?
F23 C34 C35 120.4(4) . . ?
C33 C34 C35 118.7(4) . . ?
F24 C35 C34 119.5(4) . . ?
F24 C35 C36 121.1(4) . . ?
C34 C35 C36 119.3(5) . . ?
F25 C36 C35 115.1(4) . . ?
F25 C36 C31 120.2(4) . . ?
C35 C36 C31 124.7(4) . . ?
N6 C37 C38 122.2(4) . . ?
N6 C37 C42 120.1(4) . . ?
C38 C37 C42 117.7(4) . . ?
C39 C38 C37 120.5(5) . . ?
C39 C38 H38 119.8 . . ?
C37 C38 H38 119.8 . . ?
C40 C39 C38 121.1(5) . . ?
C40 C39 H39 119.4 . . ?
C38 C39 H39 119.4 . . ?
C39 C40 C41 118.9(4) . . ?
C39 C40 H40 120.6 . . ?
C41 C40 H40 120.6 . . ?
C42 C41 C40 120.3(5) . . ?
C42 C41 H41 119.8 . . ?
C40 C41 H41 119.8 . . ?
C41 C42 C37 121.5(5) . . ?
C41 C42 H42 119.3 . . ?
C37 C42 H42 119.3 . . ?
C44 C43 C47 107.9(4) . . ?
C44 C43 C48 126.0(4) . . ?
C47 C43 C48 126.1(4) . . ?
C44 C43 Co1 69.6(3) . . ?
C47 C43 Co1 69.2(3) . . ?
C48 C43 Co1 128.7(3) . . ?
C43 C44 C45 108.0(4) . . ?
C43 C44 C49 126.1(4) . . ?
C45 C44 C49 125.9(4) . . ?
C43 C44 Co1 69.6(3) . . ?
C45 C44 Co1 69.1(3) . . ?
C49 C44 Co1 128.5(3) . . ?
C46 C45 C44 107.9(4) . . ?
C46 C45 C50 125.9(4) . . ?
C44 C45 C50 126.1(5) . . ?
C46 C45 Co1 70.1(3) . . ?
C44 C45 Co1 69.8(3) . . ?
C50 C45 Co1 127.8(3) . . ?
C45 C46 C47 108.4(4) . . ?
C45 C46 C51 125.9(4) . . ?
C47 C46 C51 125.7(4) . . ?
C45 C46 Co1 69.1(3) . . ?
C47 C46 Co1 69.2(3) . . ?
C51 C46 Co1 129.2(4) . . ?
C46 C47 C43 107.8(4) . . ?
C46 C47 C52 127.0(4) . . ?
C43 C47 C52 125.1(4) . . ?
C46 C47 Co1 69.9(3) . . ?
C43 C47 Co1 69.7(3) . . ?
C52 C47 Co1 128.9(3) . . ?
C43 C48 H48A 109.5 . . ?
C43 C48 H48B 109.5 . . ?
H48A C48 H48B 109.5 . . ?
C43 C48 H48C 109.5 . . ?
H48A C48 H48C 109.5 . . ?
H48B C48 H48C 109.5 . . ?
C44 C49 H49A 109.5 . . ?
C44 C49 H49B 109.5 . . ?
H49A C49 H49B 109.5 . . ?
C44 C49 H49C 109.5 . . ?
H49A C49 H49C 109.5 . . ?
H49B C49 H49C 109.5 . . ?
C45 C50 H50A 109.5 . . ?
C45 C50 H50B 109.5 . . ?
H50A C50 H50B 109.5 . . ?
C45 C50 H50C 109.5 . . ?
H50A C50 H50C 109.5 . . ?
H50B C50 H50C 109.5 . . ?
C46 C51 H51A 109.5 . . ?
C46 C51 H51B 109.5 . . ?
H51A C51 H51B 109.5 . . ?
C46 C51 H51C 109.5 . . ?
H51A C51 H51C 109.5 . . ?
H51B C51 H51C 109.5 . . ?
C47 C52 H52A 109.5 . . ?
C47 C52 H52B 109.5 . . ?
H52A C52 H52B 109.5 . . ?
C47 C52 H52C 109.5 . . ?
H52A C52 H52C 109.5 . . ?
H52B C52 H52C 109.5 . . ?
C54 C53 C58 118.1(6) . . ?
C54 C53 C56 146.3(6) . 2_655 ?
C58 C53 C56 85.6(5) . 2_655 ?
C54 C53 C57 106.3(3) . . ?
C58 C53 C57 135.5(5) . . ?
C56 C53 C57 54.4(4) 2_655 . ?
C54 C53 Co2 69.4(4) . . ?
C58 C53 Co2 126.6(7) . . ?
C56 C53 Co2 77.2(4) 2_655 . ?
C57 C53 Co2 67.7(4) . . ?
C54 C53 C61 166.8(6) . 2_655 ?
C58 C53 C61 50.6(5) . 2_655 ?
C56 C53 C61 46.3(4) 2_655 2_655 ?
C57 C53 C61 85.4(4) . 2_655 ?
Co2 C53 C61 121.9(5) . 2_655 ?
C53 C54 C55 108.2(4) . . ?
C53 C54 C59 131.2(6) . . ?
C55 C54 C59 120.6(6) . . ?
C53 C54 Co2 64.3(4) . . ?
C55 C54 Co2 75.3(4) . . ?
C59 C54 Co2 127.1(7) . . ?
C56 C55 C54 108.5(4) . . ?
C56 C55 C60 121.2(6) . . ?
C54 C55 C60 130.3(6) . . ?
C56 C55 Co2 71.2(4) . . ?
C54 C55 Co2 61.8(3) . . ?
C60 C55 Co2 134.6(8) . . ?
C57 C56 C55 110.8(4) . . ?
C57 C56 C61 115.7(5) . . ?
C55 C56 C61 133.5(6) . . ?
C57 C56 C62 60.5(5) . 2_655 ?
C55 C56 C62 117.5(8) . 2_655 ?
C61 C56 C62 85.0(7) . 2_655 ?
C57 C56 C53 63.1(4) . 2_655 ?
C55 C56 C53 120.3(8) . 2_655 ?
C61 C56 C53 83.5(7) . 2_655 ?
C62 C56 C53 109.0(6) 2_655 2_655 ?
C57 C56 Co2 61.2(4) . . ?
C55 C56 Co2 68.5(4) . . ?
C61 C56 Co2 138.3(8) . . ?
C62 C56 Co2 118.6(4) 2_655 . ?
C53 C56 Co2 57.2(4) 2_655 . ?
C56 C57 C56 155.4(9) . 2_655 ?
C56 C57 C62 139.2(5) . . ?
C56 C57 C62 63.3(6) 2_655 . ?
C56 C57 C62 63.3(6) . 2_655 ?
C56 C57 C62 139.2(5) 2_655 2_655 ?
C62 C57 C62 87.5(9) . 2_655 ?
C56 C57 C53 105.6(3) . . ?
C56 C57 C53 62.4(5) 2_655 . ?
C62 C57 C53 110.5(4) . . ?
C62 C57 C53 108.1(5) 2_655 . ?
C56 C57 C53 62.4(5) . 2_655 ?
C56 C57 C53 105.6(3) 2_655 2_655 ?
C62 C57 C53 108.1(5) . 2_655 ?
C62 C57 C53 110.5(4) 2_655 2_655 ?
C53 C57 C53 125.5(8) . 2_655 ?
C56 C57 Co2 77.7(4) . . ?
C56 C57 Co2 77.7(4) 2_655 . ?
C62 C57 Co2 136.2(5) . . ?
C62 C57 Co2 136.2(5) 2_655 . ?
C53 C57 Co2 62.8(4) . . ?
C53 C57 Co2 62.8(4) 2_655 . ?
C53 C58 C61 81.0(5) . 2_655 ?
C56 C61 C58 87.0(8) . 2_655 ?
C56 C61 C53 50.2(5) . 2_655 ?
C58 C61 C53 48.5(4) 2_655 2_655 ?
C56 C61 C62 49.0(5) . 2_655 ?
C58 C61 C62 125.5(6) 2_655 2_655 ?
C53 C61 C62 77.1(4) 2_655 2_655 ?
C57 C62 C56 56.2(4) . 2_655 ?
C57 C62 C61 86.7(4) . 2_655 ?
C56 C62 C61 46.1(4) 2_655 2_655 ?
C67 C63 C72 66.1(5) 2_655 2_655 ?
C67 C63 C67 86.4(7) 2_655 . ?
C72 C63 C67 113.4(7) 2_655 . ?
C67 C63 C64 137.8(8) 2_655 . ?
C72 C63 C64 133.5(7) 2_655 . ?
C67 C63 C64 108.2(3) . . ?
C67 C63 C68 58.9(6) 2_655 . ?
C72 C63 C68 20.4(5) 2_655 . ?
C67 C63 C68 127.8(6) . . ?
C64 C63 C68 123.8(6) . . ?
C67 C63 C63 47.5(5) 2_655 2_655 ?
C72 C63 C63 98.9(6) 2_655 2_655 ?
C67 C63 C63 40.4(4) . 2_655 ?
C64 C63 C63 126.7(4) . 2_655 ?
C68 C63 C63 101.7(6) . 2_655 ?
C67 C63 Co2 77.2(5) 2_655 . ?
C72 C63 Co2 141.4(7) 2_655 . ?
C67 C63 Co2 73.9(5) . . ?
C64 C63 Co2 69.9(3) . . ?
C68 C63 Co2 125.6(7) . . ?
C63 C63 Co2 61.03(19) 2_655 . ?
C65 C64 C63 107.8(3) . . ?
C65 C64 C69 124.0(6) . . ?
C63 C64 C69 128.2(6) . . ?
C65 C64 Co2 74.9(4) . . ?
C63 C64 Co2 68.4(4) . . ?
C69 C64 Co2 124.5(7) . . ?
C64 C65 C66 108.4(3) . . ?
C64 C65 C70 127.4(6) . . ?
C66 C65 C70 124.0(6) . . ?
C64 C65 Co2 65.2(3) . . ?
C66 C65 Co2 72.5(4) . . ?
C70 C65 Co2 131.5(7) . . ?
C67 C66 C65 107.6(3) . . ?
C67 C66 C71 124.8(6) . . ?
C65 C66 C71 127.1(6) . . ?
C67 C66 Co2 67.5(5) . . ?
C65 C66 Co2 68.9(4) . . ?
C71 C66 Co2 135.0(7) . . ?
C63 C67 C68 67.7(6) 2_655 2_655 ?
C63 C67 C63 92.1(7) 2_655 . ?
C68 C67 C63 145.4(7) 2_655 . ?
C63 C67 C66 122.9(9) 2_655 . ?
C68 C67 C66 106.5(7) 2_655 . ?
C63 C67 C66 108.0(3) . . ?
C63 C67 C72 61.6(6) 2_655 . ?
C68 C67 C72 20.4(6) 2_655 . ?
C63 C67 C72 125.3(6) . . ?
C66 C67 C72 126.7(6) . . ?
C63 C67 C67 50.7(5) 2_655 2_655 ?
C68 C67 C67 107.5(8) 2_655 2_655 ?
C63 C67 C67 42.8(4) . 2_655 ?
C66 C67 C67 135.9(4) . 2_655 ?
C72 C67 C67 90.8(6) . 2_655 ?
C63 C67 Co2 67.4(5) 2_655 . ?
C68 C67 Co2 124.5(7) 2_655 . ?
C63 C67 Co2 65.5(4) . . ?
C66 C67 Co2 73.7(5) . . ?
C72 C67 Co2 127.7(8) . . ?
C67 C67 Co2 64.13(18) 2_655 . ?
C72 C68 C67 92.4(17) 2_655 2_655 ?
C72 C68 C63 74.1(16) 2_655 . ?
C67 C68 C63 53.5(6) 2_655 . ?
C68 C72 C63 85.5(16) 2_655 2_655 ?
C68 C72 C67 67.2(16) 2_655 . ?
C63 C72 C67 52.4(6) 2_655 . ?
C45 Co1 C45 135.8(3) 2_656 . ?
C45 Co1 C47 112.61(19) 2_656 . ?
C45 Co1 C47 69.16(18) . . ?
C45 Co1 C47 69.16(19) 2_656 2_656 ?
C45 Co1 C47 112.61(19) . 2_656 ?
C47 Co1 C47 175.6(3) . 2_656 ?
C45 Co1 C43 142.46(19) 2_656 . ?
C45 Co1 C43 69.09(18) . . ?
C47 Co1 C43 41.10(18) . . ?
C47 Co1 C43 135.18(18) 2_656 . ?
C45 Co1 C43 69.09(18) 2_656 2_656 ?
C45 Co1 C43 142.46(19) . 2_656 ?
C47 Co1 C43 135.18(18) . 2_656 ?
C47 Co1 C43 41.10(18) 2_656 2_656 ?
C43 Co1 C43 109.1(3) . 2_656 ?
C45 Co1 C44 176.26(19) 2_656 . ?
C45 Co1 C44 41.05(19) . . ?
C47 Co1 C44 69.03(19) . . ?
C47 Co1 C44 109.45(19) 2_656 . ?
C43 Co1 C44 40.89(18) . . ?
C43 Co1 C44 112.33(18) 2_656 . ?
C45 Co1 C44 41.06(19) 2_656 2_656 ?
C45 Co1 C44 176.3(2) . 2_656 ?
C47 Co1 C44 109.46(19) . 2_656 ?
C47 Co1 C44 69.04(19) 2_656 2_656 ?
C43 Co1 C44 112.32(18) . 2_656 ?
C43 Co1 C44 40.88(18) 2_656 2_656 ?
C44 Co1 C44 142.2(3) . 2_656 ?
C45 Co1 C46 110.22(19) 2_656 . ?
C45 Co1 C46 40.78(19) . . ?
C47 Co1 C46 40.92(18) . . ?
C47 Co1 C46 142.88(19) 2_656 . ?
C43 Co1 C46 68.76(18) . . ?
C43 Co1 C46 175.82(19) 2_656 . ?
C44 Co1 C46 68.64(19) . . ?
C44 Co1 C46 136.01(19) 2_656 . ?
C45 Co1 C46 40.78(19) 2_656 2_656 ?
C45 Co1 C46 110.22(19) . 2_656 ?
C47 Co1 C46 142.88(19) . 2_656 ?
C47 Co1 C46 40.92(18) 2_656 2_656 ?
C43 Co1 C46 175.82(18) . 2_656 ?
C43 Co1 C46 68.77(18) 2_656 2_656 ?
C44 Co1 C46 136.01(19) . 2_656 ?
C44 Co1 C46 68.64(19) 2_656 2_656 ?
C46 Co1 C46 113.6(3) . 2_656 ?
C53 Co2 C53 99.1(4) 2_655 . ?
C53 Co2 C54 46.3(3) 2_655 2_655 ?
C53 Co2 C54 116.8(3) . 2_655 ?
C53 Co2 C54 116.8(3) 2_655 . ?
C53 Co2 C54 46.3(3) . . ?
C54 Co2 C54 158.7(5) 2_655 . ?
C53 Co2 C57 49.6(2) 2_655 . ?
C53 Co2 C57 49.6(2) . . ?
C54 Co2 C57 79.3(2) 2_655 . ?
C54 Co2 C57 79.3(2) . . ?
C63 Co2 C63 57.9(4) . 2_655 ?
C63 Co2 C64 97.4(3) . 2_655 ?
C63 Co2 C64 41.7(2) 2_655 2_655 ?
C63 Co2 C64 41.7(2) . . ?
C63 Co2 C64 97.4(3) 2_655 . ?
C64 Co2 C64 138.7(4) 2_655 . ?
C53 Co2 C55 74.4(3) 2_655 2_655 ?
C53 Co2 C55 83.3(3) . 2_655 ?
C54 Co2 C55 42.9(2) 2_655 2_655 ?
C54 Co2 C55 128.5(2) . 2_655 ?
C57 Co2 C55 72.7(2) . 2_655 ?
C53 Co2 C55 83.3(3) 2_655 . ?
C53 Co2 C55 74.4(3) . . ?
C54 Co2 C55 128.5(2) 2_655 . ?
C54 Co2 C55 42.9(2) . . ?
C57 Co2 C55 72.7(2) . . ?
C55 Co2 C55 145.5(4) 2_655 . ?
C53 Co2 C56 73.8(3) 2_655 2_655 ?
C53 Co2 C56 45.6(3) . 2_655 ?
C54 Co2 C56 71.9(3) 2_655 2_655 ?
C54 Co2 C56 91.8(3) . 2_655 ?
C57 Co2 C56 41.09(19) . 2_655 ?
C55 Co2 C56 40.3(2) 2_655 2_655 ?
C55 Co2 C56 108.4(3) . 2_655 ?
C1 N1 C3 112.7(3) . . ?
C1 N1 C5 112.6(4) . . ?
C3 N1 C5 112.1(4) . . ?
C1 N1 V1 106.8(3) . . ?
C3 N1 V1 105.8(3) . . ?
C5 N1 V1 106.3(3) . . ?
C13 N2 C4 109.8(4) . . ?
C13 N2 V1 128.0(3) . . ?
C4 N2 V1 121.4(3) . . ?
C19 N3 C6 109.0(4) . . ?
C19 N3 V1 128.5(3) . . ?
C6 N3 V1 121.4(3) . . ?
C7 N4 C2 110.5(3) . . ?
C7 N4 V1 127.3(3) . . ?
C2 N4 V1 121.9(3) . . ?
B1 N5 V1 173.0(3) . . ?
C37 N6 B1 130.4(4) . . ?
C37 N6 H6 114.8 . . ?
B1 N6 H6 114.8 . . ?
N5 V1 N4 103.07(16) . . ?
N5 V1 N2 99.41(17) . . ?
N4 V1 N2 117.27(15) . . ?
N5 V1 N3 104.30(17) . . ?
N4 V1 N3 114.56(17) . . ?
N2 V1 N3 115.04(16) . . ?
N5 V1 N1 177.00(16) . . ?
N4 V1 N1 77.66(14) . . ?
N2 V1 N1 77.73(16) . . ?
N3 V1 N1 77.88(15) . . ?

loop_
_geom_bond_atom_site_label_1
_geom_bond_atom_site_label_2
_geom_bond_distance
_geom_bond_site_symmetry_2
_geom_bond_publ_flag
B1 N6 1.515(6) . ?
B1 N5 1.556(6) . ?
B1 C25 1.659(7) . ?
B1 C31 1.682(6) . ?
C1 N1 1.462(6) . ?
C1 C2 1.519(6) . ?
C1 H1A 0.9900 . ?
C1 H1B 0.9900 . ?
C2 N4 1.467(6) . ?
C2 H2A 0.9900 . ?
C2 H2B 0.9900 . ?
C3 N1 1.468(6) . ?
C3 C4 1.506(7) . ?
C3 H3A 0.9900 . ?
C3 H3B 0.9900 . ?
C4 N2 1.477(6) . ?
C4 H4A 0.9900 . ?
C4 H4B 0.9900 . ?
C5 N1 1.479(6) . ?
C5 C6 1.521(6) . ?
C5 H5A 0.9900 . ?
C5 H5B 0.9900 . ?
C6 N3 1.475(6) . ?
C6 H6A 0.9900 . ?
C6 H6B 0.9900 . ?
C7 C8 1.376(7) . ?
C7 C12 1.382(7) . ?
C7 N4 1.417(6) . ?
C8 F1 1.343(6) . ?
C8 C9 1.388(7) . ?
C9 F2 1.332(7) . ?
C9 C10 1.375(10) . ?
C10 F3 1.341(6) . ?
C10 C11 1.356(10) . ?
C11 F4 1.345(7) . ?
C11 C12 1.371(8) . ?
C12 F5 1.342(7) . ?
C13 C18 1.377(7) . ?
C13 C14 1.400(6) . ?
C13 N2 1.402(6) . ?
C14 F6 1.335(6) . ?
C14 C15 1.373(7) . ?
C15 F7 1.344(5) . ?
C15 C16 1.369(8) . ?
C16 F8 1.353(6) . ?
C16 C17 1.375(7) . ?
C17 F9 1.342(6) . ?
C17 C18 1.389(7) . ?
C18 F10 1.352(5) . ?
C19 C20 1.388(6) . ?
C19 C24 1.389(7) . ?
C19 N3 1.416(6) . ?
C20 F11 1.336(6) . ?
C20 C21 1.392(6) . ?
C21 F12 1.339(5) . ?
C21 C22 1.366(7) . ?
C22 F13 1.342(5) . ?
C22 C23 1.365(7) . ?
C23 F14 1.339(6) . ?
C23 C24 1.381(7) . ?
C24 F15 1.335(5) . ?
C25 C26 1.391(6) . ?
C25 C30 1.398(6) . ?
C26 F16 1.349(5) . ?
C26 C27 1.371(7) . ?
C27 F17 1.361(5) . ?
C27 C28 1.364(7) . ?
C28 F18 1.347(6) . ?
C28 C29 1.370(7) . ?
C29 F19 1.352(5) . ?
C29 C30 1.368(7) . ?
C30 F20 1.352(5) . ?
C31 C32 1.383(6) . ?
C31 C36 1.395(7) . ?
C32 F21 1.350(5) . ?
C32 C33 1.380(6) . ?
C33 F22 1.347(5) . ?
C33 C34 1.374(7) . ?
C34 F23 1.348(5) . ?
C34 C35 1.376(7) . ?
C35 F24 1.342(6) . ?
C35 C36 1.377(7) . ?
C36 F25 1.350(5) . ?
C37 N6 1.375(5) . ?
C37 C38 1.400(7) . ?
C37 C42 1.401(6) . ?
C38 C39 1.390(6) . ?
C38 H38 0.9500 . ?
C39 C40 1.385(7) . ?
C39 H39 0.9500 . ?
C40 C41 1.390(8) . ?
C40 H40 0.9500 . ?
C41 C42 1.383(6) . ?
C41 H41 0.9500 . ?
C42 H42 0.9500 . ?
C43 C44 1.431(6) . ?
C43 C47 1.436(7) . ?
C43 C48 1.492(6) . ?
C43 Co1 2.049(4) . ?
C44 C45 1.433(7) . ?
C44 C49 1.487(7) . ?
C44 Co1 2.049(5) . ?
C45 C46 1.425(7) . ?
C45 C50 1.494(6) . ?
C45 Co1 2.039(4) . ?
C46 C47 1.431(6) . ?
C46 C51 1.498(7) . ?
C46 Co1 2.052(4) . ?
C47 C52 1.493(6) . ?
C47 Co1 2.041(4) . ?
C48 H48A 0.9800 . ?
C48 H48B 0.9800 . ?
C48 H48C 0.9800 . ?
C49 H49A 0.9800 . ?
C49 H49B 0.9800 . ?
C49 H49C 0.9800 . ?
C50 H50A 0.9800 . ?
C50 H50B 0.9800 . ?
C50 H50C 0.9800 . ?
C51 H51A 0.9800 . ?
C51 H51B 0.9800 . ?
C51 H51C 0.9800 . ?
C52 H52A 0.9800 . ?
C52 H52B 0.9800 . ?
C52 H52C 0.9800 . ?
C53 C54 1.454(7) . ?
C53 C58 1.512(7) . ?
C53 C56 1.542(12) 2_655 ?
C53 C57 1.552(6) . ?
C53 Co2 1.814(9) . ?
C53 C61 1.995(12) 2_655 ?
C54 C55 1.456(7) . ?
C54 C59 1.513(7) . ?
C54 Co2 1.884(8) . ?
C55 C56 1.439(7) . ?
C55 C60 1.465(7) . ?
C55 Co2 2.068(8) . ?
C56 C57 1.415(6) . ?
C56 C61 1.452(7) . ?
C56 C62 1.521(13) 2_655 ?
C56 C53 1.542(12) 2_655 ?
C56 Co2 2.104(8) . ?
C57 C56 1.415(6) 2_655 ?
C57 C62 1.483(7) . ?
C57 C62 1.483(7) 2_655 ?
C57 C53 1.552(6) 2_655 ?
C57 Co2 1.887(6) . ?
C58 C61 1.561(14) 2_655 ?
C61 C58 1.561(14) 2_655 ?
C61 C53 1.995(12) 2_655 ?
C61 C62 2.008(13) 2_655 ?
C62 C56 1.521(13) 2_655 ?
C62 C61 2.008(13) 2_655 ?
C63 C67 1.278(12) 2_655 ?
C63 C72 1.419(13) 2_655 ?
C63 C67 1.455(6) . ?
C63 C64 1.458(7) . ?
C63 C68 1.471(7) . ?
C63 C63 1.972(14) 2_655 ?
C63 Co2 2.036(8) . ?
C64 C65 1.451(7) . ?
C64 C69 1.486(7) . ?
C64 Co2 2.056(7) . ?
C65 C66 1.460(7) . ?
C65 C70 1.485(7) . ?
C65 Co2 2.185(8) . ?
C66 C67 1.458(7) . ?
C66 C71 1.484(7) . ?
C66 Co2 2.234(9) . ?
C67 C63 1.278(12) 2_655 ?
C67 C68 1.361(13) 2_655 ?
C67 C72 1.475(7) . ?
C67 C67 1.876(15) 2_655 ?
C67 Co2 2.150(9) . ?
C68 C72 0.513(14) 2_655 ?
C68 C67 1.361(13) 2_655 ?
C72 C68 0.513(14) 2_655 ?
C72 C63 1.419(13) 2_655 ?
Co1 C45 2.039(4) 2_656 ?
Co1 C47 2.041(4) 2_656 ?
Co1 C43 2.049(4) 2_656 ?
Co1 C44 2.049(5) 2_656 ?
Co1 C46 2.052(5) 2_656 ?
Co2 C53 1.814(9) 2_655 ?
Co2 C54 1.884(8) 2_655 ?
Co2 C63 2.036(8) 2_655 ?
Co2 C64 2.056(7) 2_655 ?
Co2 C55 2.068(8) 2_655 ?
Co2 C56 2.104(8) 2_655 ?
N1 V1 2.236(4) . ?
N2 V1 1.928(4) . ?
N3 V1 1.928(4) . ?
N4 V1 1.924(3) . ?
N5 V1 1.660(4) . ?
N6 H6 0.8800 . ?
